data_4326594
loop_
_publ_author_name
'Christopher J. Adams'
'M. Carmen Mu\~noz'
'Rachel E. Waddington'
'Jos\'e Antonio Real'

_publ_section_title
;
 Cooperative Spin Transition in the Two-Dimensional Coordination Polymer
 [Fe(4,4'-bipyridine)2(NCX)2].4CHCl3 (X = S, Se)
;
_journal_name_full 'Inorganic Chemistry'
_journal_page_first 10633
_journal_page_last 10642
_journal_paper_doi 10.1021/ic200932w
_journal_volume 50
_journal_year 2011
_chemical_formula_sum 'C52 H40 Cl24 Fe2 N12 S4'
_chemical_formula_weight 1923.70
_chemical_name_systematic
;
 ?
;
_space_group_IT_number 15
_symmetry_cell_setting monoclinic
_symmetry_space_group_name_Hall '-C 2yc'
_symmetry_space_group_name_H-M 'C 1 2/c 1'
_atom_sites_solution_hydrogens geom
_atom_sites_solution_primary direct
_atom_sites_solution_secondary difmap
_audit_creation_method SHELXL-97
_cell_angle_alpha 90.00
_cell_angle_beta 117.757(5)
_cell_angle_gamma 90.00
_cell_formula_units_Z 4
_cell_length_a 22.6810(8)
_cell_length_b 22.6170(6)
_cell_length_c 17.2920(7)
_cell_measurement_temperature 120(1)
_cell_volume 7849.7(6)
_computing_cell_refinement 'HKL DENZO'
_computing_data_collection COLLECT
_computing_data_reduction 'HKL DENZO and SCALEPACK'
_computing_structure_refinement 'SHELXL-97 (Sheldrick, 1997)'
_computing_structure_solution SHELXS-97
_diffrn_ambient_temperature 120(1)
_diffrn_measured_fraction_theta_full 0.893
_diffrn_measured_fraction_theta_max 0.893
_diffrn_radiation_monochromator graphite
_diffrn_radiation_source 'fine-focus sealed tube'
_diffrn_radiation_type MoK\a
_diffrn_radiation_wavelength 0.71073
_diffrn_reflns_av_R_equivalents 0.0607
_diffrn_reflns_av_sigmaI/netI 0.1144
_diffrn_reflns_limit_h_max 29
_diffrn_reflns_limit_h_min -30
_diffrn_reflns_limit_k_max 29
_diffrn_reflns_limit_k_min -30
_diffrn_reflns_limit_l_max 22
_diffrn_reflns_limit_l_min -22
_diffrn_reflns_number 25899
_diffrn_reflns_theta_full 28.95
_diffrn_reflns_theta_max 28.95
_diffrn_reflns_theta_min 2.48
_exptl_absorpt_coefficient_mu 1.337
_exptl_absorpt_correction_T_max 0.9485
_exptl_absorpt_correction_T_min 0.8779
_exptl_absorpt_correction_type empirical
_exptl_crystal_colour red
_exptl_crystal_density_diffrn 1.628
_exptl_crystal_description prismatic
_exptl_crystal_F_000 3840
_exptl_crystal_size_max 0.10
_exptl_crystal_size_mid 0.04
_exptl_crystal_size_min 0.04
_refine_diff_density_max 1.412
_refine_diff_density_min -1.410
_refine_diff_density_rms 0.111
_refine_ls_extinction_method none
_refine_ls_goodness_of_fit_ref 0.918
_refine_ls_hydrogen_treatment mixed
_refine_ls_matrix_type full
_refine_ls_number_parameters 446
_refine_ls_number_reflns 9281
_refine_ls_number_restraints 0
_refine_ls_restrained_S_all 0.918
_refine_ls_R_factor_all 0.1241
_refine_ls_R_factor_gt 0.0558
_refine_ls_shift/su_max 0.018
_refine_ls_shift/su_mean 0.004
_refine_ls_structure_factor_coef Fsqd
_refine_ls_weighting_details 'calc w=1/[\s^2^(Fo^2^)+(0.0620P)^2^+0.0000P] where P=(Fo^2^+2Fc^2^)/3'
_refine_ls_weighting_scheme calc
_refine_ls_wR_factor_gt 0.1023
_refine_ls_wR_factor_ref 0.1342
_reflns_number_gt 4667
_reflns_number_total 9281
_reflns_threshold_expression >2sigma(I)
_cod_data_source_file ic200932w_si_002_3.cif
_cod_data_source_block NCS@120K
_cod_original_cell_volume 7849.7(5)
_cod_database_code 4326594

loop_
_symmetry_equiv_pos_as_xyz
'x, y, z'
'-x, y, -z+1/2'
'x+1/2, y+1/2, z'
'-x+1/2, y+1/2, -z+1/2'
'-x, -y, -z'
'x, -y, z-1/2'
'-x+1/2, -y+1/2, -z'
'x+1/2, -y+1/2, z-1/2'

loop_
_atom_site_label
_atom_site_type_symbol
_atom_site_fract_x
_atom_site_fract_y
_atom_site_fract_z
_atom_site_U_iso_or_equiv
_atom_site_adp_type
_atom_site_occupancy
_atom_site_symmetry_multiplicity
_atom_site_calc_flag
_atom_site_refinement_flags
Fe1 Fe 0.5000 0.09408(4) 0.7500 0.01008(19) Uani 1 2 d S
Fe2 Fe 1.0000 0.09377(4) 0.7500 0.01003(19) Uani 1 2 d S
S1 S 0.39775(6) 0.08607(6) 0.44110(8) 0.0282(3) Uani 1 1 d .
S2 S 0.93126(6) 0.10472(6) 0.43987(8) 0.0313(3) Uani 1 1 d .
N1 N 0.58664(15) 0.09363(14) 0.7458(2) 0.0087(7) Uani 1 1 d .
N3 N 0.5000 0.1824(2) 0.7500 0.0110(11) Uani 1 2 d S
N2 N 0.5000 0.0062(2) 0.7500 0.0135(11) Uani 1 2 d S
N4 N 0.45217(16) 0.09363(15) 0.6225(2) 0.0123(8) Uani 1 1 d .
N5 N 0.89864(15) 0.09057(15) 0.7446(2) 0.0119(7) Uani 1 1 d .
N7 N 0.5000 0.4957(2) 0.7500 0.0132(11) Uani 1 2 d S
N8 N 0.95488(17) 0.09862(15) 0.6135(2) 0.0145(8) Uani 1 1 d .
N6 N 0.5000 -0.3071(2) 0.7500 0.0148(11) Uani 1 2 d S
C1 C 0.5946(2) 0.06399(19) 0.6833(3) 0.0151(10) Uani 1 1 d .
H1 H 0.5583 0.0438 0.6407 0.016(3) Uiso 1 1 calc R
C2 C 0.6536(2) 0.06224(19) 0.6798(3) 0.0146(10) Uani 1 1 d .
H2 H 0.6567 0.0410 0.6358 0.016(3) Uiso 1 1 calc R
C3 C 0.70896(18) 0.09221(18) 0.7421(3) 0.0101(9) Uani 1 1 d .
C4 C 0.7013(2) 0.12278(18) 0.8054(3) 0.0151(10) Uani 1 1 d .
H4 H 0.7371 0.1433 0.8483 0.016(3) Uiso 1 1 calc R
C5 C 0.6401(2) 0.12298(17) 0.8053(3) 0.0124(9) Uani 1 1 d .
H5 H 0.6359 0.1444 0.8484 0.016(3) Uiso 1 1 calc R
C6 C 0.77477(19) 0.09062(19) 0.7422(3) 0.0134(9) Uani 1 1 d .
C7 C 0.7813(2) 0.1058(2) 0.6694(3) 0.0200(10) Uani 1 1 d .
H7 H 0.7439 0.1161 0.6179 0.016(3) Uiso 1 1 calc R
C8 C 0.8431(2) 0.10572(19) 0.6728(3) 0.0183(10) Uani 1 1 d .
H8 H 0.8464 0.1167 0.6232 0.016(3) Uiso 1 1 calc R
C9 C 0.8921(2) 0.07407(19) 0.8148(3) 0.0161(10) Uani 1 1 d .
H9 H 0.9299 0.0621 0.8649 0.016(3) Uiso 1 1 calc R
C10 C 0.8317(2) 0.0742(2) 0.8155(3) 0.0180(10) Uani 1 1 d .
H10 H 0.8294 0.0632 0.8659 0.016(3) Uiso 1 1 calc R
C11 C 0.5542(2) -0.02480(18) 0.8044(3) 0.0167(10) Uani 1 1 d .
H11 H 0.5923 -0.0043 0.8425 0.016(3) Uiso 1 1 calc R
C12 C 0.5557(2) -0.08578(19) 0.8057(3) 0.0179(10) Uani 1 1 d .
H12 H 0.5944 -0.1054 0.8443 0.016(3) Uiso 1 1 calc R
C13 C 0.5000 -0.1182(3) 0.7500 0.0175(14) Uani 1 2 d S
C14 C 0.5000 -0.1832(3) 0.7500 0.0144(13) Uani 1 2 d S
C15 C 0.5449(2) -0.21468(19) 0.7337(3) 0.0189(10) Uani 1 1 d .
H15 H 0.5766 -0.1950 0.7234 0.016(3) Uiso 1 1 calc R
C16 C 0.5429(2) -0.27591(19) 0.7328(3) 0.0180(10) Uani 1 1 d .
H16 H 0.5727 -0.2964 0.7197 0.016(3) Uiso 1 1 calc R
C17 C 0.48811(19) 0.21330(18) 0.8073(3) 0.0121(9) Uani 1 1 d .
H17 H 0.4797 0.1927 0.8476 0.016(3) Uiso 1 1 calc R
C18 C 0.4878(2) 0.27433(18) 0.8094(3) 0.0138(9) Uani 1 1 d .
H18 H 0.4794 0.2940 0.8505 0.016(3) Uiso 1 1 calc R
C19 C 0.5000 0.3060(2) 0.7500 0.0122(13) Uani 1 2 d S
C20 C 0.5000 0.3715(3) 0.7500 0.0117(13) Uani 1 2 d S
C21 C 0.5262(2) 0.40346(19) 0.8277(3) 0.0174(10) Uani 1 1 d .
H21 H 0.5440 0.3839 0.8811 0.016(3) Uiso 1 1 calc R
C22 C 0.5257(2) 0.46461(19) 0.8249(3) 0.0188(10) Uani 1 1 d .
H22 H 0.5441 0.4852 0.8775 0.016(3) Uiso 1 1 calc R
C23 C 0.42913(19) 0.09035(19) 0.5480(3) 0.0144(9) Uani 1 1 d .
C24 C 0.9445(2) 0.10168(18) 0.5411(3) 0.0156(10) Uani 1 1 d .
C25 C 0.6284(2) 0.2422(2) 0.0725(3) 0.0266(12) Uani 1 1 d .
C26 C 0.5955(2) 0.2347(3) 0.5249(3) 0.0288(12) Uani 1 1 d .
C27 C 0.7163(2) 0.3874(2) 0.8665(3) 0.0269(12) Uani 1 1 d .
C28 C 0.7402(3) 0.4092(3) 0.6201(4) 0.0355(13) Uani 1 1 d .
Cl1 Cl 0.68456(6) 0.24784(6) 0.18426(8) 0.0326(3) Uani 1 1 d .
Cl2 Cl 0.67015(7) 0.24228(7) 0.00898(10) 0.0437(4) Uani 1 1 d .
Cl3 Cl 0.57105(6) 0.30214(5) 0.04052(8) 0.0297(3) Uani 1 1 d .
Cl4 Cl 0.63517(10) 0.23658(12) 0.46041(12) 0.0990(9) Uani 1 1 d .
Cl5 Cl 0.65361(7) 0.23132(6) 0.63625(8) 0.0413(4) Uani 1 1 d .
Cl6 Cl 0.54012(6) 0.17455(6) 0.49586(8) 0.0327(3) Uani 1 1 d .
Cl7 Cl 0.67843(8) 0.44999(7) 0.80417(12) 0.0605(5) Uani 1 1 d .
Cl8 Cl 0.66975(6) 0.32452(7) 0.81356(10) 0.0478(4) Uani 1 1 d .
Cl9 Cl 0.72305(9) 0.39305(7) 0.97043(10) 0.0594(5) Uani 1 1 d .
Cl10 Cl 0.79990(7) 0.41563(7) 0.72949(9) 0.0456(4) Uani 1 1 d .
Cl11 Cl 0.75451(13) 0.34588(8) 0.57484(12) 0.0934(8) Uani 1 1 d .
Cl12 Cl 0.74112(9) 0.47116(7) 0.56001(11) 0.0582(5) Uani 1 1 d .
H25 H 0.601(2) 0.211(2) 0.064(3) 0.027(14) Uiso 1 1 d .
H27 H 0.765(2) 0.382(2) 0.869(3) 0.028(13) Uiso 1 1 d .
H26 H 0.577(4) 0.272(3) 0.522(5) 0.09(3) Uiso 1 1 d .
H28 H 0.699(3) 0.403(3) 0.615(4) 0.054(19) Uiso 1 1 d .

loop_
_atom_site_aniso_label
_atom_site_aniso_U_11
_atom_site_aniso_U_22
_atom_site_aniso_U_33
_atom_site_aniso_U_23
_atom_site_aniso_U_13
_atom_site_aniso_U_12
Fe1 0.0069(4) 0.0080(4) 0.0159(5) 0.000 0.0059(4) 0.000
Fe2 0.0092(4) 0.0072(4) 0.0150(5) 0.000 0.0067(4) 0.000
S1 0.0326(7) 0.0277(7) 0.0161(6) -0.0039(5) 0.0044(5) 0.0015(6)
S2 0.0289(7) 0.0465(9) 0.0201(6) -0.0005(6) 0.0128(6) -0.0057(6)
N1 0.0078(16) 0.0059(17) 0.0136(18) 0.0040(15) 0.0059(14) 0.0034(14)
N3 0.010(2) 0.008(3) 0.017(3) 0.000 0.008(2) 0.000
N2 0.009(2) 0.014(3) 0.019(3) 0.000 0.008(2) 0.000
N4 0.0083(16) 0.0095(18) 0.021(2) -0.0007(16) 0.0078(16) -0.0008(15)
N5 0.0087(16) 0.0097(18) 0.0166(19) -0.0006(16) 0.0052(15) 0.0013(15)
N7 0.020(3) 0.003(2) 0.022(3) 0.000 0.014(2) 0.000
N8 0.0154(18) 0.012(2) 0.019(2) 0.0020(16) 0.0101(16) -0.0004(16)
N6 0.018(3) 0.007(3) 0.019(3) 0.000 0.009(2) 0.000
C1 0.010(2) 0.016(2) 0.016(2) -0.0026(19) 0.0031(19) -0.0060(18)
C2 0.013(2) 0.015(2) 0.016(2) -0.0031(18) 0.0067(19) 0.0025(19)
C3 0.0040(17) 0.011(2) 0.015(2) 0.0035(18) 0.0041(16) -0.0001(18)
C4 0.013(2) 0.013(2) 0.020(2) -0.0056(19) 0.0069(19) -0.0076(18)
C5 0.016(2) 0.009(2) 0.016(2) -0.0048(18) 0.0104(19) -0.0040(18)
C6 0.0084(19) 0.010(2) 0.022(2) -0.0038(19) 0.0076(18) 0.0002(18)
C7 0.011(2) 0.028(3) 0.021(2) 0.001(2) 0.0079(19) 0.006(2)
C8 0.022(2) 0.016(2) 0.023(2) 0.001(2) 0.015(2) -0.002(2)
C9 0.010(2) 0.017(2) 0.019(2) 0.0020(19) 0.0046(19) 0.0009(19)
C10 0.016(2) 0.022(3) 0.020(2) -0.003(2) 0.012(2) -0.004(2)
C11 0.008(2) 0.013(2) 0.025(3) -0.002(2) 0.0043(19) -0.0041(19)
C12 0.015(2) 0.013(2) 0.025(3) 0.007(2) 0.008(2) 0.007(2)
C13 0.019(3) 0.016(3) 0.026(4) 0.000 0.018(3) 0.000
C14 0.017(3) 0.013(3) 0.009(3) 0.000 0.002(3) 0.000
C15 0.020(2) 0.015(2) 0.025(3) 0.001(2) 0.014(2) -0.003(2)
C16 0.024(2) 0.013(2) 0.027(3) 0.003(2) 0.019(2) 0.003(2)
C17 0.010(2) 0.014(2) 0.013(2) 0.0001(18) 0.0062(18) -0.0001(18)
C18 0.016(2) 0.013(2) 0.015(2) -0.0041(18) 0.0095(19) -0.0017(19)
C19 0.009(3) 0.008(3) 0.020(3) 0.000 0.006(3) 0.000
C20 0.013(3) 0.008(3) 0.022(3) 0.000 0.015(3) 0.000
C21 0.018(2) 0.018(2) 0.018(2) 0.003(2) 0.0097(19) 0.001(2)
C22 0.021(2) 0.015(2) 0.021(3) -0.003(2) 0.011(2) 0.001(2)
C23 0.0089(19) 0.011(2) 0.020(2) -0.003(2) 0.0046(18) -0.0036(19)
C24 0.011(2) 0.011(2) 0.026(3) 0.000(2) 0.009(2) -0.0023(18)
C25 0.023(3) 0.026(3) 0.033(3) -0.001(2) 0.014(2) -0.004(2)
C26 0.024(3) 0.041(3) 0.019(3) 0.001(2) 0.008(2) -0.005(3)
C27 0.030(3) 0.021(3) 0.031(3) 0.006(2) 0.015(2) 0.006(2)
C28 0.028(3) 0.037(3) 0.034(3) 0.010(3) 0.009(3) 0.000(3)
Cl1 0.0207(6) 0.0436(8) 0.0307(7) 0.0066(6) 0.0096(5) 0.0005(6)
Cl2 0.0438(8) 0.0542(9) 0.0442(8) 0.0016(7) 0.0300(7) 0.0078(7)
Cl3 0.0290(6) 0.0267(7) 0.0291(7) 0.0000(5) 0.0101(6) 0.0061(6)
Cl4 0.0868(14) 0.184(2) 0.0501(11) -0.0580(13) 0.0517(11) -0.0938(16)
Cl5 0.0453(8) 0.0466(9) 0.0230(7) -0.0020(6) 0.0084(6) 0.0011(7)
Cl6 0.0349(7) 0.0331(7) 0.0317(7) 0.0011(6) 0.0169(6) -0.0029(6)
Cl7 0.0665(11) 0.0466(10) 0.0844(13) 0.0373(9) 0.0486(10) 0.0232(9)
Cl8 0.0262(7) 0.0459(9) 0.0580(10) -0.0259(8) 0.0083(7) -0.0016(7)
Cl9 0.0901(13) 0.0559(10) 0.0317(8) -0.0053(7) 0.0278(8) 0.0127(9)
Cl10 0.0323(7) 0.0752(11) 0.0274(7) -0.0052(7) 0.0122(6) -0.0081(8)
Cl11 0.156(2) 0.0379(10) 0.0496(11) -0.0159(9) 0.0167(13) -0.0015(12)
Cl12 0.0862(13) 0.0428(9) 0.0546(10) 0.0129(8) 0.0403(10) 0.0049(9)

loop_
_atom_type_symbol
_atom_type_description
_atom_type_scat_dispersion_real
_atom_type_scat_dispersion_imag
_atom_type_scat_source
C C 0.0033 0.0016 'International Tables Vol C Tables 4.2.6.8 and 6.1.1.4'
H H 0.0000 0.0000 'International Tables Vol C Tables 4.2.6.8 and 6.1.1.4'
N N 0.0061 0.0033 'International Tables Vol C Tables 4.2.6.8 and 6.1.1.4'
S S 0.1246 0.1234 'International Tables Vol C Tables 4.2.6.8 and 6.1.1.4'
Cl Cl 0.1484 0.1585 'International Tables Vol C Tables 4.2.6.8 and 6.1.1.4'
Fe Fe 0.3463 0.8444 'International Tables Vol C Tables 4.2.6.8 and 6.1.1.4'

loop_
_geom_angle_atom_site_label_1
_geom_angle_atom_site_label_2
_geom_angle_atom_site_label_3
_geom_angle
_geom_angle_site_symmetry_1
_geom_angle_site_symmetry_3
N2 Fe1 N1 89.71(9) . 2_656
N3 Fe1 N1 90.29(9) . 2_656
N4 Fe1 N1 89.86(13) . .
N4 Fe1 N1 90.14(13) 2_656 .
N2 Fe1 N1 89.71(9) . .
N3 Fe1 N1 90.29(9) . .
N1 Fe1 N1 179.42(19) 2_656 .
N2 Fe1 N3 180.000(1) . .
N4 Fe1 N4 179.4(2) . 2_656
N4 Fe1 N2 89.70(10) . .
N4 Fe1 N2 89.70(10) 2_656 .
N4 Fe1 N3 90.30(10) . .
N4 Fe1 N3 90.30(10) 2_656 .
N4 Fe1 N1 90.14(13) . 2_656
N4 Fe1 N1 89.86(13) 2_656 2_656
N6 Fe2 N5 91.84(9) 3 2_756
N5 Fe2 N5 176.33(17) . 2_756
N8 Fe2 N5 90.09(13) . .
N8 Fe2 N5 90.11(13) 2_756 .
N7 Fe2 N5 88.16(9) 3_545 .
N6 Fe2 N5 91.84(9) 3 .
N8 Fe2 N5 90.11(13) . 2_756
N8 Fe2 N5 90.09(13) 2_756 2_756
N7 Fe2 N5 88.16(9) 3_545 2_756
N7 Fe2 N6 180.000(1) 3_545 3
N8 Fe2 N8 173.99(19) . 2_756
N8 Fe2 N7 93.00(10) . 3_545
N8 Fe2 N7 93.00(10) 2_756 3_545
N8 Fe2 N6 87.00(10) . 3
N8 Fe2 N6 87.00(10) 2_756 3
C5 N1 C1 116.6(3) . .
C5 N1 Fe1 121.4(3) . .
C1 N1 Fe1 122.0(3) . .
C17 N3 C17 117.1(5) 2_656 .
C17 N3 Fe1 121.4(3) 2_656 .
C17 N3 Fe1 121.4(3) . .
C11 N2 C11 117.2(5) 2_656 .
C11 N2 Fe1 121.4(2) 2_656 .
C11 N2 Fe1 121.4(2) . .
C23 N4 Fe1 173.4(3) . .
C8 N5 C9 117.2(4) . .
C8 N5 Fe2 122.1(3) . .
C9 N5 Fe2 120.7(3) . .
C22 N7 C22 117.0(5) 2_656 .
C22 N7 Fe2 121.5(3) 2_656 3_455
C22 N7 Fe2 121.5(3) . 3_455
C24 N8 Fe2 164.7(3) . .
C16 N6 C16 116.6(5) . 2_656
C16 N6 Fe2 121.7(3) . 3_445
C16 N6 Fe2 121.7(3) 2_656 3_445
N1 C1 C2 123.2(4) . .
N1 C1 H1 118.4 . .
C2 C1 H1 118.4 . .
C1 C2 C3 120.0(4) . .
C1 C2 H2 120.0 . .
C3 C2 H2 120.0 . .
C4 C3 C2 117.3(4) . .
C4 C3 C6 120.6(4) . .
C2 C3 C6 122.0(4) . .
C3 C4 C5 119.9(4) . .
C3 C4 H4 120.0 . .
C5 C4 H4 120.0 . .
N1 C5 C4 123.0(4) . .
N1 C5 H5 118.5 . .
C4 C5 H5 118.5 . .
C10 C6 C7 117.1(4) . .
C10 C6 C3 121.1(4) . .
C7 C6 C3 121.8(4) . .
C8 C7 C6 120.1(4) . .
C8 C7 H7 119.9 . .
C6 C7 H7 119.9 . .
N5 C8 C7 122.8(4) . .
N5 C8 H8 118.6 . .
C7 C8 H8 118.6 . .
N5 C9 C10 122.4(4) . .
N5 C9 H9 118.8 . .
C10 C9 H9 118.8 . .
C6 C10 C9 120.3(4) . .
C6 C10 H10 119.9 . .
C9 C10 H10 119.9 . .
N2 C11 C12 122.6(4) . .
N2 C11 H11 118.7 . .
C12 C11 H11 118.7 . .
C11 C12 C13 120.6(4) . .
C11 C12 H12 119.7 . .
C13 C12 H12 119.7 . .
C12 C13 C12 116.2(5) . 2_656
C12 C13 C14 121.9(3) . .
C12 C13 C14 121.9(3) 2_656 .
C15 C14 C15 117.6(6) 2_656 .
C15 C14 C13 121.2(3) 2_656 .
C15 C14 C13 121.2(3) . .
C14 C15 C16 119.8(4) . .
C14 C15 H15 120.1 . .
C16 C15 H15 120.1 . .
N6 C16 C15 123.1(4) . .
N6 C16 H16 118.5 . .
C15 C16 H16 118.5 . .
N3 C17 C18 123.1(4) . .
N3 C17 H17 118.4 . .
C18 C17 H17 118.4 . .
C17 C18 C19 119.5(4) . .
C17 C18 H18 120.2 . .
C19 C18 H18 120.2 . .
C18 C19 C18 117.6(5) 2_656 .
C18 C19 C20 121.2(3) 2_656 .
C18 C19 C20 121.2(3) . .
C21 C20 C21 117.4(5) 2_656 .
C21 C20 C19 121.3(3) 2_656 .
C21 C20 C19 121.3(3) . .
C22 C21 C20 119.6(4) . .
C22 C21 H21 120.2 . .
C20 C21 H21 120.2 . .
N7 C22 C21 123.3(4) . .
N7 C22 H22 118.4 . .
C21 C22 H22 118.4 . .
N4 C23 S1 178.6(4) . .
N8 C24 S2 178.6(4) . .
Cl2 C25 Cl1 111.3(3) . .
Cl2 C25 Cl3 109.6(3) . .
Cl1 C25 Cl3 109.7(3) . .
Cl2 C25 H25 115(3) . .
Cl1 C25 H25 109(3) . .
Cl3 C25 H25 101(3) . .
Cl4 C26 Cl5 111.0(3) . .
Cl4 C26 Cl6 110.6(3) . .
Cl5 C26 Cl6 110.5(3) . .
Cl4 C26 H26 107(5) . .
Cl5 C26 H26 101(4) . .
Cl6 C26 H26 116(5) . .
Cl9 C27 Cl7 111.2(3) . .
Cl9 C27 Cl8 110.0(3) . .
Cl7 C27 Cl8 109.4(3) . .
Cl9 C27 H27 111(2) . .
Cl7 C27 H27 109(2) . .
Cl8 C27 H27 106(2) . .
Cl11 C28 Cl12 109.7(3) . .
Cl11 C28 Cl10 110.1(3) . .
Cl12 C28 Cl10 111.1(3) . .
Cl11 C28 H28 103(4) . .
Cl12 C28 H28 111(4) . .
Cl10 C28 H28 111(4) . .

loop_
_geom_bond_atom_site_label_1
_geom_bond_atom_site_label_2
_geom_bond_distance
_geom_bond_site_symmetry_2
Fe1 N1 2.000(3) 2_656
Fe1 N1 2.000(3) .
Fe1 N2 1.988(5) .
Fe1 N3 1.998(5) .
Fe1 N4 1.952(4) .
Fe1 N4 1.952(4) 2_656
Fe2 N5 2.258(3) .
Fe2 N5 2.258(3) 2_756
Fe2 N6 2.243(5) 3
Fe2 N7 2.218(5) 3_545
Fe2 N8 2.094(4) .
Fe2 N8 2.094(4) 2_756
S1 C23 1.645(5) .
S2 C24 1.634(5) .
N1 C5 1.345(5) .
N1 C1 1.353(5) .
N3 C17 1.338(5) 2_656
N3 C17 1.338(5) .
N2 C11 1.346(5) 2_656
N2 C11 1.346(5) .
N4 C23 1.145(5) .
N5 C8 1.337(5) .
N5 C9 1.343(5) .
N7 C22 1.345(5) 2_656
N7 C22 1.345(5) .
N7 Fe2 2.218(5) 3_455
N8 C24 1.162(5) .
N6 C16 1.342(5) .
N6 C16 1.342(5) 2_656
N6 Fe2 2.243(5) 3_445
C1 C2 1.367(6) .
C1 H1 0.9300 .
C2 C3 1.392(6) .
C2 H2 0.9300 .
C3 C4 1.372(6) .
C3 C6 1.493(5) .
C4 C5 1.387(6) .
C4 H4 0.9300 .
C5 H5 0.9300 .
C6 C10 1.374(6) .
C6 C7 1.378(6) .
C7 C8 1.374(6) .
C7 H7 0.9300 .
C8 H8 0.9300 .
C9 C10 1.376(6) .
C9 H9 0.9300 .
C10 H10 0.9300 .
C11 C12 1.380(6) .
C11 H11 0.9300 .
C12 C13 1.389(5) .
C12 H12 0.9300 .
C13 C12 1.389(5) 2_656
C13 C14 1.469(8) .
C14 C15 1.376(5) 2_656
C14 C15 1.376(5) .
C15 C16 1.385(6) .
C15 H15 0.9300 .
C16 H16 0.9300 .
C17 C18 1.381(6) .
C17 H17 0.9300 .
C18 C19 1.383(5) .
C18 H18 0.9300 .
C19 C18 1.383(5) 2_656
C19 C20 1.480(8) .
C20 C21 1.392(5) 2_656
C20 C21 1.392(5) .
C21 C22 1.384(6) .
C21 H21 0.9300 .
C22 H22 0.9300 .
C25 Cl2 1.752(5) .
C25 Cl1 1.755(5) .
C25 Cl3 1.779(5) .
C25 H25 0.91(5) .
C26 Cl4 1.728(5) .
C26 Cl5 1.757(5) .
C26 Cl6 1.760(5) .
C26 H26 0.94(7) .
C27 Cl9 1.735(5) .
C27 Cl7 1.743(5) .
C27 Cl8 1.754(5) .
C27 H27 1.09(5) .
C28 Cl11 1.734(6) .
C28 Cl12 1.749(6) .
C28 Cl10 1.746(6) .
C28 H28 0.90(6) .
